data_7229583
loop_
_publ_author_name
'Patil, Komal M.'
'Telfer, Shane'
'Moratti, Stephen'
'Qazvini, Omid T.'
'Hanton, Lyall R.'

_publ_section_title
;
 A Non-Interpenetrated Cu-based MOF Constructed from a Rediscovered
 Tetrahedral Ligand
;
_journal_name_full CrystEngComm
_journal_paper_doi 10.1039/C7CE01818E
_journal_year 2017
_chemical_formula_moiety 'C36 H30 Cd Cl2 N6 O12'
_chemical_formula_sum 'C36 H30 Cd Cl2 N6 O12'
_chemical_formula_weight 921.96
_space_group_crystal_system orthorhombic
_space_group_IT_number 33
_space_group_name_Hall 'P 2c -2n'
_space_group_name_H-M_alt 'P n a 21'
_symmetry_space_group_name_Hall 'P 2c -2n'
_symmetry_space_group_name_H-M 'P n a 21'
_atom_sites_solution_hydrogens geom
_audit_block_doi 10.5517/ccdc.csd.cc1n6p0k
_audit_creation_method SHELXL-2014/7
_audit_update_record
;
2017-04-05 deposited with the CCDC.
2017-11-17 downloaded from the CCDC.
;
_cell_angle_alpha 90
_cell_angle_beta 90
_cell_angle_gamma 90
_cell_formula_units_Z 4
_cell_length_a 16.581(2)
_cell_length_b 15.248(2)
_cell_length_c 15.900(2)
_cell_measurement_reflns_used 9907
_cell_measurement_temperature 150(2)
_cell_measurement_theta_max 28.53
_cell_measurement_theta_min 2.46
_cell_volume 4020.0(9)
_computing_cell_refinement 'Bruker SAINT'
_computing_data_collection 'Bruker APEX2'
_computing_data_reduction 'Bruker SAINT'
_computing_molecular_graphics 'Bruker SHELXTL'
_computing_publication_material 'Bruker SHELXTL'
_computing_structure_refinement 'SHELXL-2014/7 (Sheldrick, 2014)'
_computing_structure_solution 'SHELXS-97 (Sheldrick 2008)'
_diffrn_ambient_temperature 150(2)
_diffrn_measured_fraction_theta_full 1.000
_diffrn_measured_fraction_theta_max 0.996
_diffrn_measurement_device_type 'Bruker APEX-II CCD'
_diffrn_measurement_method '\f and \w scans'
_diffrn_radiation_type MoK\a
_diffrn_radiation_wavelength 0.71073
_diffrn_reflns_av_R_equivalents 0.0559
_diffrn_reflns_av_unetI/netI 0.0298
_diffrn_reflns_Laue_measured_fraction_full 1.000
_diffrn_reflns_Laue_measured_fraction_max 0.996
_diffrn_reflns_limit_h_max 22
_diffrn_reflns_limit_h_min -19
_diffrn_reflns_limit_k_max 20
_diffrn_reflns_limit_k_min -20
_diffrn_reflns_limit_l_max 20
_diffrn_reflns_limit_l_min -21
_diffrn_reflns_number 73985
_diffrn_reflns_point_group_measured_fraction_full 1.000
_diffrn_reflns_point_group_measured_fraction_max 0.996
_diffrn_reflns_theta_full 25.242
_diffrn_reflns_theta_max 28.528
_diffrn_reflns_theta_min 1.814
_diffrn_source 'fine-focus sealed tube'
_exptl_absorpt_coefficient_mu 0.744
_exptl_crystal_colour 'Pale yellow'
_exptl_crystal_density_diffrn 1.523
_exptl_crystal_description 'Rod Shaped'
_exptl_crystal_F_000 1864
_exptl_crystal_size_max 0.160
_exptl_crystal_size_mid 0.130
_exptl_crystal_size_min 0.100
_refine_diff_density_max 2.128
_refine_diff_density_min -0.481
_refine_diff_density_rms 0.091
_refine_ls_abs_structure_details
;
 Refined as an inversion twin.
;
_refine_ls_abs_structure_Flack 0.38(4)
_refine_ls_extinction_method none
_refine_ls_goodness_of_fit_ref 1.073
_refine_ls_hydrogen_treatment constr
_refine_ls_matrix_type full
_refine_ls_number_parameters 515
_refine_ls_number_reflns 10020
_refine_ls_number_restraints 1
_refine_ls_restrained_S_all 1.073
_refine_ls_R_factor_all 0.0427
_refine_ls_R_factor_gt 0.0395
_refine_ls_shift/su_max 0.000
_refine_ls_shift/su_mean 0.000
_refine_ls_structure_factor_coef Fsqd
_refine_ls_weighting_details 'w=1/[\s^2^(Fo^2^)+(0.0554P)^2^+3.3198P] where P=(Fo^2^+2Fc^2^)/3'
_refine_ls_weighting_scheme calc
_refine_ls_wR_factor_gt 0.1008
_refine_ls_wR_factor_ref 0.1032
_reflns_Friedel_coverage 0.932
_reflns_Friedel_fraction_full 1.000
_reflns_Friedel_fraction_max 0.996
_reflns_number_gt 9346
_reflns_number_total 10020
_reflns_threshold_expression 'I > 2\s(I)'
_cod_data_source_file c7ce01818e2.cif
_cod_data_source_block LCP100NBz
_cod_original_cell_volume 4019.8(10)
_cod_database_code 7229583
_shelx_shelxl_version_number 2014/7
_shelx_space_group_comment
;
The symmetry employed for this shelxl refinement is uniquely defined
by the following loop, which should always be used as a source of
symmetry information in preference to the above space-group names.
They are only intended as comments.
;
_shelx_estimated_absorpt_t_min 0.890
_shelx_estimated_absorpt_t_max 0.929

loop_
_space_group_symop_operation_xyz
'x, y, z'
'-x, -y, z+1/2'
'-x+1/2, y+1/2, z+1/2'
'x+1/2, -y+1/2, z'

loop_
_atom_site_label
_atom_site_type_symbol
_atom_site_fract_x
_atom_site_fract_y
_atom_site_fract_z
_atom_site_U_iso_or_equiv
_atom_site_adp_type
_atom_site_occupancy
_atom_site_site_symmetry_order
_atom_site_calc_flag
_atom_site_refinement_flags_posn
_atom_site_refinement_flags_adp
Cd1 Cd 0.00137(2) 0.74902(2) 0.71128(7) 0.01964(9) Uani 1 1 d . .
Cl1 Cl -0.00621(6) 0.56064(8) 0.84331(8) 0.0270(2) Uani 1 1 d . .
Cl2 Cl 0.02399(6) 0.93320(6) 0.57582(7) 0.0244(2) Uani 1 1 d . .
O1 O 0.0130(2) 0.6543(2) 0.8324(3) 0.0342(8) Uani 1 1 d . .
O2 O -0.0883(2) 0.5468(2) 0.8179(2) 0.0381(8) Uani 1 1 d . .
O3 O 0.0469(2) 0.5106(2) 0.7902(3) 0.0401(9) Uani 1 1 d . .
O4 O 0.0042(3) 0.5384(4) 0.9291(3) 0.0559(13) Uani 1 1 d . .
O5 O -0.0236(2) 0.8571(2) 0.6024(2) 0.0327(8) Uani 1 1 d . .
O8 O 0.0370(2) 0.9885(2) 0.6473(2) 0.0360(8) Uani 1 1 d . .
O6 O 0.0996(2) 0.9015(2) 0.5436(3) 0.0377(8) Uani 1 1 d . .
O7 O -0.0190(3) 0.9783(3) 0.5110(3) 0.0448(10) Uani 1 1 d . .
O10 O 0.8821(4) 0.3204(4) 0.6337(4) 0.0724(15) Uani 1 1 d . .
O9 O 0.8724(4) 0.1806(4) 0.6227(4) 0.0746(16) Uani 1 1 d . .
N2 N -0.08671(19) 0.6660(2) 0.6349(3) 0.0203(7) Uani 1 1 d . .
N4 N 0.10522(19) 0.6869(2) 0.6386(3) 0.0210(8) Uani 1 1 d . .
N1 N -0.1018(2) 0.8149(3) 0.7822(3) 0.0227(8) Uani 1 1 d . .
N3 N 0.0949(2) 0.8270(2) 0.7861(3) 0.0224(8) Uani 1 1 d . .
C9 C -0.0732(2) 0.5805(3) 0.6206(3) 0.0232(8) Uani 1 1 d . .
H9 H -0.0301 0.5534 0.6476 0.028 Uiso 1 1 calc R U
C10 C -0.1207(2) 0.5315(3) 0.5676(3) 0.0226(8) Uani 1 1 d . .
H10A H -0.1102 0.4721 0.5598 0.027 Uiso 1 1 calc R U
C11 C -0.1848(2) 0.5715(3) 0.5256(3) 0.0206(8) Uani 1 1 d . .
C12 C -0.1986(2) 0.6604(3) 0.5420(3) 0.0250(9) Uani 1 1 d . .
H12 H -0.2414 0.6894 0.5162 0.030 Uiso 1 1 calc R U
C8 C -0.1487(2) 0.7047(3) 0.5963(3) 0.0244(9) Uani 1 1 d . .
H8 H -0.1585 0.7638 0.6066 0.029 Uiso 1 1 calc R U
C7 C -0.2630(3) 1.0251(3) 0.9661(3) 0.0225(9) Uani 1 1 d . .
H7 H -0.2214 1.0572 0.9417 0.027 Uiso 1 1 calc R U
C24 C 0.1043(2) 0.6862(3) 0.5539(3) 0.0245(9) Uani 1 1 d . .
H24 H 0.0659 0.7201 0.5264 0.029 Uiso 1 1 calc R U
C23 C 0.1572(3) 0.6382(3) 0.5062(3) 0.0249(9) Uani 1 1 d . .
H23 H 0.1552 0.6403 0.4478 0.030 Uiso 1 1 calc R U
C20 C 0.2146(2) 0.5855(3) 0.5480(3) 0.0213(9) Uani 1 1 d . .
C19 C 0.2172(2) 0.5894(3) 0.6348(3) 0.0223(8) Uani 1 1 d . .
H19 H 0.2565 0.5584 0.6642 0.027 Uiso 1 1 calc R U
C18 C 0.1613(2) 0.6395(3) 0.6780(3) 0.0232(9) Uani 1 1 d . .
H18 H 0.1629 0.6402 0.7364 0.028 Uiso 1 1 calc R U
C21 C 0.2684(3) 0.5271(3) 0.5017(3) 0.0228(8) Uani 1 1 d . .
H21 H 0.3154 0.5083 0.5282 0.027 Uiso 1 1 calc R U
C22 C 0.2541(2) 0.4993(3) 0.4240(3) 0.0228(9) Uani 1 1 d . .
H22 H 0.2082 0.5202 0.3970 0.027 Uiso 1 1 calc R U
C15 C 0.1945(2) 0.9381(3) 0.8782(3) 0.0193(8) Uani 1 1 d . .
C1 C -0.1574(2) 0.7695(3) 0.8245(3) 0.0223(8) Uani 1 1 d . .
H1 H -0.1579 0.7088 0.8190 0.027 Uiso 1 1 calc R U
C2 C -0.2143(2) 0.8086(3) 0.8762(3) 0.0241(9) Uani 1 1 d . .
H2 H -0.2524 0.7747 0.9043 0.029 Uiso 1 1 calc R U
C3 C -0.2133(2) 0.8997(3) 0.8856(3) 0.0204(8) Uani 1 1 d . .
C6 C -0.2695(3) 0.9426(3) 0.9441(3) 0.0241(9) Uani 1 1 d . .
H6 H -0.3115 0.9097 0.9666 0.029 Uiso 1 1 calc R U
C4 C -0.1560(3) 0.9469(3) 0.8402(3) 0.0288(9) Uani 1 1 d . .
H4 H -0.1540 1.0078 0.8441 0.035 Uiso 1 1 calc R U
C5 C -0.1024(3) 0.9028(3) 0.7895(3) 0.0264(9) Uani 1 1 d . .
H5 H -0.0649 0.9351 0.7589 0.032 Uiso 1 1 calc R U
C17 C 0.0838(2) 0.8380(3) 0.8685(3) 0.0233(9) Uani 1 1 d . .
H17 H 0.0416 0.8083 0.8944 0.028 Uiso 1 1 calc R U
C16 C 0.1322(2) 0.8915(3) 0.9169(3) 0.0221(8) Uani 1 1 d . .
H16 H 0.1235 0.8965 0.9745 0.027 Uiso 1 1 calc R U
C14 C 0.2065(2) 0.9249(3) 0.7924(3) 0.0219(8) Uani 1 1 d . .
H14 H 0.2485 0.9531 0.7646 0.026 Uiso 1 1 calc R U
C13 C 0.1553(2) 0.8696(3) 0.7490(3) 0.0222(8) Uani 1 1 d . .
H13 H 0.1634 0.8617 0.6916 0.027 Uiso 1 1 calc R U
O12 O 0.2430(4) 0.3143(8) 0.8101(5) 0.105(3) Uani 1 1 d . .
N5 N 0.2221(5) 0.2491(6) 0.7714(5) 0.074(2) Uani 1 1 d . .
C25 C 0.1728(4) 0.2633(5) 0.6943(4) 0.0491(15) Uani 1 1 d . .
C26 C 0.1475(5) 0.1898(5) 0.6499(4) 0.0556(17) Uani 1 1 d . .
H26 H 0.1609 0.1336 0.6679 0.067 Uiso 1 1 calc R U
C27 C 0.1020(5) 0.2027(4) 0.5784(4) 0.0553(16) Uani 1 1 d . .
H27 H 0.0846 0.1545 0.5476 0.066 Uiso 1 1 calc R U
C28 C 0.0818(4) 0.2862(4) 0.5518(4) 0.0477(14) Uani 1 1 d . .
H28 H 0.0512 0.2941 0.5034 0.057 Uiso 1 1 calc R U
C29 C 0.1075(4) 0.3576(4) 0.5978(5) 0.0567(17) Uani 1 1 d . .
H29 H 0.0936 0.4139 0.5806 0.068 Uiso 1 1 calc R U
O11 O 0.2368(4) 0.1736(7) 0.7924(5) 0.100(3) Uani 1 1 d . .
C34 C 1.0350(4) 0.2131(4) 0.8780(4) 0.0478(14) Uani 1 1 d . .
H34 H 1.0652 0.2055 0.9268 0.057 Uiso 1 1 calc R U
C35 C 1.0135(4) 0.2974(4) 0.8511(5) 0.0474(14) Uani 1 1 d . .
H35 H 1.0303 0.3462 0.8815 0.057 Uiso 1 1 calc R U
C36 C 0.9677(4) 0.3079(4) 0.7803(4) 0.0421(12) Uani 1 1 d . .
H36 H 0.9524 0.3636 0.7628 0.051 Uiso 1 1 calc R U
C31 C 0.9447(3) 0.2355(3) 0.7356(3) 0.0353(11) Uani 1 1 d . .
N6 N 0.8963(4) 0.2464(4) 0.6581(4) 0.0490(13) Uani 1 1 d . .
C33 C 1.0109(4) 0.1412(4) 0.8311(5) 0.0511(16) Uani 1 1 d . .
H33 H 1.0254 0.0852 0.8484 0.061 Uiso 1 1 calc R U
C32 C 0.9657(4) 0.1516(4) 0.7591(4) 0.0459(14) Uani 1 1 d . .
H32 H 0.9499 0.1034 0.7273 0.055 Uiso 1 1 calc R U
C30 C 0.1538(4) 0.3462(5) 0.6695(5) 0.0561(17) Uani 1 1 d . .
H30 H 0.1715 0.3943 0.7001 0.067 Uiso 1 1 calc R U

loop_
_atom_site_aniso_label
_atom_site_aniso_U_11
_atom_site_aniso_U_22
_atom_site_aniso_U_33
_atom_site_aniso_U_23
_atom_site_aniso_U_13
_atom_site_aniso_U_12
Cd1 0.00963(13) 0.02396(14) 0.02533(15) -0.02055(9) -0.00075(9) 0.00104(8)
Cl1 0.0231(5) 0.0263(5) 0.0316(6) -0.0065(5) -0.0018(4) 0.0013(4)
Cl2 0.0221(4) 0.0225(4) 0.0285(5) -0.0054(4) 0.0005(4) 0.0012(4)
O1 0.0395(18) 0.0196(16) 0.043(2) -0.0095(16) -0.0050(16) -0.0031(13)
O2 0.0228(15) 0.045(2) 0.047(2) -0.0021(17) -0.0012(14) -0.0090(14)
O3 0.0340(18) 0.0289(17) 0.057(2) -0.0148(17) 0.0079(17) 0.0085(14)
O4 0.071(3) 0.061(3) 0.035(3) 0.006(2) -0.0096(19) 0.004(2)
O5 0.0307(16) 0.0305(17) 0.037(2) -0.0075(15) 0.0034(15) -0.0060(14)
O8 0.0430(19) 0.0282(16) 0.037(2) -0.0150(15) 0.0007(16) 0.0002(15)
O6 0.0273(16) 0.043(2) 0.043(2) -0.0050(17) 0.0083(14) 0.0030(14)
O7 0.048(2) 0.041(2) 0.045(3) 0.005(2) -0.0095(19) 0.0092(19)
O10 0.079(4) 0.070(3) 0.068(4) 0.020(3) -0.015(3) 0.014(3)
O9 0.083(4) 0.087(4) 0.054(3) -0.020(3) -0.011(3) -0.009(3)
N2 0.0135(14) 0.0212(16) 0.0261(19) -0.0154(15) -0.0047(13) -0.0007(13)
N4 0.0130(14) 0.0274(18) 0.0227(19) -0.0214(16) -0.0003(13) 0.0020(13)
N1 0.0110(14) 0.0246(18) 0.033(2) -0.0124(16) 0.0016(14) 0.0027(13)
N3 0.0169(15) 0.0248(18) 0.026(2) -0.0144(16) -0.0013(13) -0.0028(13)
C9 0.0225(19) 0.0231(18) 0.024(2) -0.0114(16) -0.0089(16) 0.0017(15)
C10 0.0243(18) 0.0179(17) 0.026(2) -0.0131(16) -0.0056(16) 0.0001(14)
C11 0.0185(17) 0.0216(19) 0.022(2) -0.0138(16) -0.0015(15) -0.0034(15)
C12 0.0179(18) 0.0243(19) 0.033(2) -0.0128(18) -0.0088(16) 0.0047(15)
C8 0.0152(17) 0.0196(17) 0.039(2) -0.0147(17) -0.0051(16) 0.0004(14)
C7 0.0177(17) 0.025(2) 0.024(2) -0.0124(18) 0.0063(17) 0.0004(15)
C24 0.0209(18) 0.026(2) 0.026(2) -0.0123(17) 0.0004(16) 0.0084(15)
C23 0.025(2) 0.028(2) 0.022(2) -0.0117(17) 0.0034(16) 0.0049(17)
C20 0.0163(17) 0.0217(18) 0.026(2) -0.0140(17) 0.0034(15) 0.0036(14)
C19 0.0161(18) 0.028(2) 0.023(2) -0.0144(16) -0.0008(14) 0.0032(15)
C18 0.0197(18) 0.028(2) 0.022(2) -0.0180(16) -0.0008(15) 0.0031(15)
C21 0.0211(18) 0.024(2) 0.023(2) -0.0098(17) 0.0019(17) 0.0064(17)
C22 0.019(2) 0.022(2) 0.028(2) -0.0118(18) 0.0062(15) 0.0051(14)
C15 0.0162(17) 0.0194(18) 0.022(2) -0.0106(16) -0.0032(14) -0.0012(14)
C1 0.0165(17) 0.0178(17) 0.033(2) -0.0158(17) -0.0001(16) -0.0008(14)
C2 0.0201(18) 0.0234(19) 0.029(2) -0.0117(17) 0.0057(16) 0.0006(15)
C3 0.0199(18) 0.0204(19) 0.021(2) -0.0084(16) 0.0042(15) 0.0046(14)
C6 0.0221(18) 0.024(2) 0.026(2) -0.0103(18) 0.0090(17) 0.0046(17)
C4 0.032(2) 0.0174(18) 0.037(3) -0.0101(18) 0.011(2) 0.0052(16)
C5 0.026(2) 0.0205(19) 0.033(2) -0.0177(17) 0.0112(17) -0.0004(16)
C17 0.0234(19) 0.0241(19) 0.022(2) -0.0158(16) 0.0042(15) -0.0080(15)
C16 0.0214(19) 0.0237(19) 0.021(2) -0.0098(16) -0.0025(15) -0.0043(15)
C14 0.0171(17) 0.0230(19) 0.026(2) -0.0106(16) -0.0028(15) -0.0029(14)
C13 0.0175(17) 0.029(2) 0.020(2) -0.0125(16) 0.0000(14) 0.0002(15)
O12 0.074(4) 0.165(9) 0.075(5) -0.019(6) -0.016(3) -0.034(5)
N5 0.043(4) 0.130(8) 0.049(4) 0.012(4) 0.007(3) 0.006(4)
C25 0.035(3) 0.073(4) 0.040(4) 0.002(3) 0.010(2) -0.004(3)
C26 0.065(4) 0.056(4) 0.045(4) 0.009(3) 0.019(3) 0.012(3)
C27 0.080(5) 0.047(3) 0.038(3) -0.003(3) 0.017(3) -0.008(3)
C28 0.054(3) 0.055(4) 0.033(3) 0.006(3) 0.008(2) -0.005(3)
C29 0.063(4) 0.049(3) 0.058(4) 0.017(3) 0.005(3) -0.009(3)
O11 0.083(4) 0.142(7) 0.074(5) 0.039(5) -0.009(3) 0.038(5)
C34 0.059(4) 0.054(3) 0.031(3) 0.012(3) 0.008(3) -0.001(3)
C35 0.057(3) 0.039(3) 0.046(4) -0.006(3) 0.006(3) -0.008(3)
C36 0.054(3) 0.030(2) 0.043(3) -0.003(2) 0.010(3) 0.001(2)
C31 0.036(3) 0.038(2) 0.032(3) -0.001(2) 0.013(2) 0.001(2)
N6 0.046(3) 0.062(3) 0.039(3) -0.003(2) 0.011(2) 0.004(2)
C33 0.074(4) 0.031(3) 0.048(4) 0.006(3) 0.016(3) 0.004(3)
C32 0.069(4) 0.029(2) 0.040(3) -0.006(2) 0.015(3) -0.005(3)
C30 0.058(4) 0.053(4) 0.057(4) -0.005(3) 0.003(3) -0.019(3)

loop_
_atom_type_symbol
_atom_type_description
_atom_type_scat_dispersion_real
_atom_type_scat_dispersion_imag
_atom_type_scat_source
C C 0.0033 0.0016 'International Tables Vol C Tables 4.2.6.8 and 6.1.1.4'
H H 0.0000 0.0000 'International Tables Vol C Tables 4.2.6.8 and 6.1.1.4'
N N 0.0061 0.0033 'International Tables Vol C Tables 4.2.6.8 and 6.1.1.4'
O O 0.0106 0.0060 'International Tables Vol C Tables 4.2.6.8 and 6.1.1.4'
Cl Cl 0.1484 0.1585 'International Tables Vol C Tables 4.2.6.8 and 6.1.1.4'
Cd Cd -0.8075 1.2024 'International Tables Vol C Tables 4.2.6.8 and 6.1.1.4'

loop_
_citation_id
_citation_doi
_citation_year
1 10.1021/acs.inorgchem.7b00215 2017

loop_
_geom_angle_atom_site_label_1
_geom_angle_atom_site_label_2
_geom_angle_atom_site_label_3
_geom_angle
_geom_angle_site_symmetry_1
_geom_angle_site_symmetry_3
N4 Cd1 N2 89.03(12) . .
N4 Cd1 N1 178.36(18) . .
N2 Cd1 N1 91.56(13) . .
N4 Cd1 N3 88.15(12) . .
N2 Cd1 N3 176.97(13) . .
N1 Cd1 N3 91.29(15) . .
N4 Cd1 O1 95.47(14) . .
N2 Cd1 O1 98.27(13) . .
N1 Cd1 O1 85.97(15) . .
N3 Cd1 O1 80.90(14) . .
N4 Cd1 O5 92.81(14) . .
N2 Cd1 O5 83.56(14) . .
N1 Cd1 O5 85.74(14) . .
N3 Cd1 O5 97.69(14) . .
O1 Cd1 O5 171.55(13) . .
O4 Cl1 O2 110.6(3) . .
O4 Cl1 O3 111.4(3) . .
O2 Cl1 O3 109.7(2) . .
O4 Cl1 O1 108.6(3) . .
O2 Cl1 O1 108.3(2) . .
O3 Cl1 O1 108.2(2) . .
O7 Cl2 O8 111.3(3) . .
O7 Cl2 O6 109.9(3) . .
O8 Cl2 O6 110.5(2) . .
O7 Cl2 O5 108.7(3) . .
O8 Cl2 O5 108.6(2) . .
O6 Cl2 O5 107.8(2) . .
Cl1 O1 Cd1 131.0(2) . .
Cl2 O5 Cd1 130.7(2) . .
C8 N2 C9 118.7(3) . .
C8 N2 Cd1 119.5(3) . .
C9 N2 Cd1 121.5(3) . .
C18 N4 C24 118.3(4) . .
C18 N4 Cd1 120.9(3) . .
C24 N4 Cd1 120.1(3) . .
C1 N1 C5 117.9(4) . .
C1 N1 Cd1 122.6(3) . .
C5 N1 Cd1 119.1(3) . .
C13 N3 C17 118.5(4) . .
C13 N3 Cd1 122.2(3) . .
C17 N3 Cd1 118.9(3) . .
N2 C9 C10 122.4(4) . .
N2 C9 H9 118.8 . .
C10 C9 H9 118.8 . .
C9 C10 C11 119.5(3) . .
C9 C10 H10A 120.3 . .
C11 C10 H10A 120.3 . .
C10 C11 C12 117.4(4) . .
C10 C11 C7 123.2(4) . 3_444
C12 C11 C7 119.4(4) . 3_444
C8 C12 C11 119.6(4) . .
C8 C12 H12 120.2 . .
C11 C12 H12 120.2 . .
N2 C8 C12 122.4(4) . .
N2 C8 H8 118.8 . .
C12 C8 H8 118.8 . .
C6 C7 C11 126.0(4) . 3_455
C6 C7 H7 117.0 . .
C11 C7 H7 117.0 3_455 .
N4 C24 C23 123.4(4) . .
N4 C24 H24 118.3 . .
C23 C24 H24 118.3 . .
C24 C23 C20 118.3(4) . .
C24 C23 H23 120.8 . .
C20 C23 H23 120.8 . .
C19 C20 C23 117.8(4) . .
C19 C20 C21 120.7(4) . .
C23 C20 C21 121.5(4) . .
C20 C19 C18 119.9(4) . .
C20 C19 H19 120.1 . .
C18 C19 H19 120.1 . .
N4 C18 C19 122.2(4) . .
N4 C18 H18 118.9 . .
C19 C18 H18 118.9 . .
C22 C21 C20 123.6(4) . .
C22 C21 H21 118.2 . .
C20 C21 H21 118.2 . .
C21 C22 C15 124.3(4) . 3_544
C21 C22 H22 117.8 . .
C15 C22 H22 117.8 3_544 .
C14 C15 C16 117.6(4) . .
C14 C15 C22 119.8(4) . 3
C16 C15 C22 122.5(4) . 3
N1 C1 C2 123.1(4) . .
N1 C1 H1 118.4 . .
C2 C1 H1 118.4 . .
C1 C2 C3 118.8(4) . .
C1 C2 H2 120.6 . .
C3 C2 H2 120.6 . .
C4 C3 C2 117.8(4) . .
C4 C3 C6 122.0(4) . .
C2 C3 C6 120.1(4) . .
C7 C6 C3 123.0(4) . .
C7 C6 H6 118.5 . .
C3 C6 H6 118.5 . .
C5 C4 C3 119.4(4) . .
C5 C4 H4 120.3 . .
C3 C4 H4 120.3 . .
N1 C5 C4 122.9(4) . .
N1 C5 H5 118.6 . .
C4 C5 H5 118.6 . .
N3 C17 C16 122.9(4) . .
N3 C17 H17 118.6 . .
C16 C17 H17 118.6 . .
C17 C16 C15 119.0(4) . .
C17 C16 H16 120.5 . .
C15 C16 H16 120.5 . .
C13 C14 C15 119.3(4) . .
C13 C14 H14 120.3 . .
C15 C14 H14 120.3 . .
N3 C13 C14 122.6(4) . .
N3 C13 H13 118.7 . .
C14 C13 H13 118.7 . .
O12 N5 O11 125.0(9) . .
O12 N5 C25 117.0(8) . .
O11 N5 C25 118.0(8) . .
C30 C25 C26 122.1(6) . .
C30 C25 N5 120.1(7) . .
C26 C25 N5 117.9(7) . .
C27 C26 C25 118.0(7) . .
C27 C26 H26 121.0 . .
C25 C26 H26 121.0 . .
C26 C27 C28 121.1(7) . .
C26 C27 H27 119.5 . .
C28 C27 H27 119.5 . .
C29 C28 C27 119.3(6) . .
C29 C28 H28 120.3 . .
C27 C28 H28 120.3 . .
C28 C29 C30 120.6(7) . .
C28 C29 H29 119.7 . .
C30 C29 H29 119.7 . .
C33 C34 C35 119.2(6) . .
C33 C34 H34 120.4 . .
C35 C34 H34 120.4 . .
C36 C35 C34 120.0(6) . .
C36 C35 H35 120.0 . .
C34 C35 H35 120.0 . .
C31 C36 C35 119.3(6) . .
C31 C36 H36 120.4 . .
C35 C36 H36 120.4 . .
C36 C31 C32 122.5(6) . .
C36 C31 N6 119.6(5) . .
C32 C31 N6 117.8(5) . .
O9 N6 O10 123.7(7) . .
O9 N6 C31 118.1(6) . .
O10 N6 C31 118.3(6) . .
C32 C33 C34 121.0(6) . .
C32 C33 H33 119.5 . .
C34 C33 H33 119.5 . .
C33 C32 C31 118.0(6) . .
C33 C32 H32 121.0 . .
C31 C32 H32 121.0 . .
C25 C30 C29 119.0(7) . .
C25 C30 H30 120.5 . .
C29 C30 H30 120.5 . .

loop_
_geom_bond_atom_site_label_1
_geom_bond_atom_site_label_2
_geom_bond_distance
_geom_bond_site_symmetry_2
Cd1 N4 2.280(3) .
Cd1 N2 2.282(3) .
Cd1 N1 2.282(4) .
Cd1 N3 2.288(4) .
Cd1 O1 2.415(5) .
Cd1 O5 2.426(4) .
Cl1 O4 1.415(6) .
Cl1 O2 1.435(3) .
Cl1 O3 1.438(4) .
Cl1 O1 1.473(4) .
Cl2 O7 1.430(4) .
Cl2 O8 1.431(4) .
Cl2 O6 1.437(3) .
Cl2 O5 1.465(4) .
O10 N6 1.216(7) .
O9 N6 1.216(8) .
N2 C8 1.335(5) .
N2 C9 1.343(5) .
N4 C18 1.334(6) .
N4 C24 1.346(6) .
N1 C1 1.334(6) .
N1 C5 1.344(5) .
N3 C13 1.332(6) .
N3 C17 1.333(6) .
C9 C10 1.374(5) .
C9 H9 0.9300 .
C10 C11 1.395(6) .
C10 H10A 0.9300 .
C11 C12 1.400(5) .
C11 C7 1.465(5) 3_444
C12 C8 1.374(5) .
C12 H12 0.9300 .
C8 H8 0.9300 .
C7 C6 1.310(6) .
C7 C11 1.465(5) 3_455
C7 H7 0.9300 .
C24 C23 1.371(5) .
C24 H24 0.9300 .
C23 C20 1.412(6) .
C23 H23 0.9300 .
C20 C19 1.382(6) .
C20 C21 1.461(5) .
C19 C18 1.383(5) .
C19 H19 0.9300 .
C18 H18 0.9300 .
C21 C22 1.327(6) .
C21 H21 0.9300 .
C22 C15 1.459(5) 3_544
C22 H22 0.9300 .
C15 C14 1.393(6) .
C15 C16 1.396(6) .
C15 C22 1.459(5) 3
C1 C2 1.386(5) .
C1 H1 0.9300 .
C2 C3 1.398(6) .
C2 H2 0.9300 .
C3 C4 1.394(6) .
C3 C6 1.470(5) .
C6 H6 0.9300 .
C4 C5 1.376(5) .
C4 H4 0.9300 .
C5 H5 0.9300 .
C17 C16 1.380(5) .
C17 H17 0.9300 .
C16 H16 0.9300 .
C14 C13 1.381(5) .
C14 H14 0.9300 .
C13 H13 0.9300 .
O12 N5 1.219(12) .
N5 O11 1.224(11) .
N5 C25 1.489(10) .
C25 C30 1.361(10) .
C25 C26 1.389(10) .
C26 C27 1.379(11) .
C26 H26 0.9300 .
C27 C28 1.382(10) .
C27 H27 0.9300 .
C28 C29 1.379(10) .
C28 H28 0.9300 .
C29 C30 1.384(10) .
C29 H29 0.9300 .
C34 C33 1.385(10) .
C34 C35 1.401(10) .
C34 H34 0.9300 .
C35 C36 1.367(10) .
C35 H35 0.9300 .
C36 C31 1.367(8) .
C36 H36 0.9300 .
C31 C32 1.378(8) .
C31 N6 1.479(8) .
C33 C32 1.376(10) .
C33 H33 0.9300 .
C32 H32 0.9300 .
C30 H30 0.9300 .

loop_
_geom_hbond_atom_site_label_D
_geom_hbond_atom_site_label_H
_geom_hbond_atom_site_label_A
_geom_hbond_distance_DH
_geom_hbond_distance_HA
_geom_hbond_distance_DA
_geom_hbond_angle_DHA
_geom_hbond_site_symmetry_A
C13 H13 O6 0.93 2.65 3.428(6) 141.7 .
C17 H17 O1 0.93 2.59 3.091(5) 114.2 .
C5 H5 O8 0.93 2.58 3.488(6) 164.5 .
C8 H8 O5 0.93 2.65 3.117(5) 111.6 .
C13 H13 O6 0.93 2.65 3.428(6) 141.7 .
C17 H17 O1 0.93 2.59 3.091(5) 114.2 .
C5 H5 O8 0.93 2.58 3.488(6) 164.5 .
C8 H8 O5 0.93 2.65 3.117(5) 111.6 .
C13 H13 O6 0.93 2.65 3.428(6) 141.7 .
C17 H17 O1 0.93 2.59 3.091(5) 114.2 .
C5 H5 O8 0.93 2.58 3.488(6) 164.5 .
C8 H8 O5 0.93 2.65 3.117(5) 111.6 .
C13 H13 O6 0.93 2.65 3.428(6) 141.7 .
C17 H17 O1 0.93 2.59 3.091(5) 114.2 .
C5 H5 O8 0.93 2.58 3.488(6) 164.5 .
C8 H8 O5 0.93 2.65 3.117(5) 111.6 .
C5 H5 O5 0.93 2.84 3.323(6) 113.4 .
C8 H8 O5 0.93 2.65 3.117(5) 111.6 .
C5 H5 O8 0.93 2.58 3.488(6) 164.5 .
C17 H17 O1 0.93 2.59 3.091(5) 114.2 .
C13 H13 O6 0.93 2.65 3.428(6) 141.7 .
C8 H8 O5 0.93 2.65 3.117(5) 111.6 .
C5 H5 O8 0.93 2.58 3.488(6) 164.5 .
C17 H17 O1 0.93 2.59 3.091(5) 114.2 .
C13 H13 O6 0.93 2.65 3.428(6) 141.7 .
C8 H8 O5 0.93 2.65 3.117(5) 111.6 .
C5 H5 O8 0.93 2.58 3.488(6) 164.5 .
C17 H17 O1 0.93 2.59 3.091(5) 114.2 .
C13 H13 O6 0.93 2.65 3.428(6) 141.7 .
C8 H8 O5 0.93 2.65 3.117(5) 111.6 .
C5 H5 O8 0.93 2.58 3.488(6) 164.5 .
C17 H17 O1 0.93 2.59 3.091(5) 114.2 .
C13 H13 O6 0.93 2.65 3.428(6) 141.7 .
C8 H8 O5 0.93 2.65 3.117(5) 111.6 .
C5 H5 O8 0.93 2.58 3.488(6) 164.5 .
C17 H17 O1 0.93 2.59 3.091(5) 114.2 .
C13 H13 O6 0.93 2.65 3.428(6) 141.7 .
C10 H10A O10 0.93 2.60 3.387(7) 142.9 1_455
C8 H8 O5 0.93 2.65 3.117(5) 111.6 .
C5 H5 O8 0.93 2.58 3.488(6) 164.5 .
C17 H17 O1 0.93 2.59 3.091(5) 114.2 .
C16 H16 O7 0.93 2.64 3.114(6) 112.2 2_575
C16 H16 O9 0.93 2.63 3.453(7) 147.1 2_665
C13 H13 O6 0.93 2.65 3.428(6) 141.7 .
C32 H32 O8 0.93 2.60 3.277(7) 129.9 1_645

loop_
_geom_torsion_atom_site_label_1
_geom_torsion_atom_site_label_2
_geom_torsion_atom_site_label_3
_geom_torsion_atom_site_label_4
_geom_torsion
_geom_torsion_site_symmetry_1
_geom_torsion_site_symmetry_4
O4 Cl1 O1 Cd1 -174.3(3) . .
O2 Cl1 O1 Cd1 -54.2(3) . .
O3 Cl1 O1 Cd1 64.7(3) . .
O7 Cl2 O5 Cd1 -177.4(3) . .
O8 Cl2 O5 Cd1 -56.2(3) . .
O6 Cl2 O5 Cd1 63.5(3) . .
C8 N2 C9 C10 0.2(7) . .
Cd1 N2 C9 C10 -173.0(3) . .
N2 C9 C10 C11 1.1(7) . .
C9 C10 C11 C12 -1.8(7) . .
C9 C10 C11 C7 178.1(4) . 3_444
C10 C11 C12 C8 1.3(7) . .
C7 C11 C12 C8 -178.6(4) 3_444 .
C9 N2 C8 C12 -0.7(7) . .
Cd1 N2 C8 C12 172.6(4) . .
C11 C12 C8 N2 -0.1(7) . .
C18 N4 C24 C23 1.2(7) . .
Cd1 N4 C24 C23 -169.0(3) . .
N4 C24 C23 C20 1.2(7) . .
C24 C23 C20 C19 -3.8(6) . .
C24 C23 C20 C21 174.9(4) . .
C23 C20 C19 C18 4.1(7) . .
C21 C20 C19 C18 -174.6(4) . .
C24 N4 C18 C19 -0.9(7) . .
Cd1 N4 C18 C19 169.2(3) . .
C20 C19 C18 N4 -1.8(7) . .
C19 C20 C21 C22 158.5(5) . .
C23 C20 C21 C22 -20.2(7) . .
C20 C21 C22 C15 -177.3(4) . 3_544
C5 N1 C1 C2 -1.1(7) . .
Cd1 N1 C1 C2 171.7(3) . .
N1 C1 C2 C3 -0.7(7) . .
C1 C2 C3 C4 1.7(7) . .
C1 C2 C3 C6 -176.1(4) . .
C11 C7 C6 C3 -178.3(5) 3_455 .
C4 C3 C6 C7 -9.2(7) . .
C2 C3 C6 C7 168.4(5) . .
C2 C3 C4 C5 -0.9(7) . .
C6 C3 C4 C5 176.8(5) . .
C1 N1 C5 C4 1.9(7) . .
Cd1 N1 C5 C4 -171.2(4) . .
C3 C4 C5 N1 -0.9(8) . .
C13 N3 C17 C16 0.0(7) . .
Cd1 N3 C17 C16 -173.0(3) . .
N3 C17 C16 C15 1.5(7) . .
C14 C15 C16 C17 -2.6(6) . .
C22 C15 C16 C17 177.0(4) 3 .
C16 C15 C14 C13 2.2(6) . .
C22 C15 C14 C13 -177.3(4) 3 .
C17 N3 C13 C14 -0.4(7) . .
Cd1 N3 C13 C14 172.3(3) . .
C15 C14 C13 N3 -0.8(7) . .
O12 N5 C25 C30 0.8(10) . .
O11 N5 C25 C30 178.8(8) . .
O12 N5 C25 C26 -179.2(7) . .
O11 N5 C25 C26 -1.2(10) . .
C30 C25 C26 C27 0.3(10) . .
N5 C25 C26 C27 -179.8(6) . .
C25 C26 C27 C28 -0.3(10) . .
C26 C27 C28 C29 -0.2(10) . .
C27 C28 C29 C30 0.7(10) . .
C33 C34 C35 C36 1.4(9) . .
C34 C35 C36 C31 -1.2(9) . .
C35 C36 C31 C32 0.1(9) . .
C35 C36 C31 N6 -179.0(5) . .
C36 C31 N6 O9 -175.4(6) . .
C32 C31 N6 O9 5.5(8) . .
C36 C31 N6 O10 4.1(8) . .
C32 C31 N6 O10 -175.0(6) . .
C35 C34 C33 C32 -0.5(10) . .
C34 C33 C32 C31 -0.5(9) . .
C36 C31 C32 C33 0.8(9) . .
N6 C31 C32 C33 179.9(5) . .
C26 C25 C30 C29 0.2(10) . .
N5 C25 C30 C29 -179.7(6) . .
C28 C29 C30 C25 -0.7(10) . .
